data_7115624
loop_
_publ_author_name
'Holger Braunschweig'
'Christian Horl'

_publ_section_title
;
 Unexpected cluster formation upon hydroboration of a neutral diborene
 with 9-BBN
;
_journal_name_full Chem.Commun.
_journal_page_first 10983
_journal_paper_doi 10.1039/C4cc04476B
_journal_volume 50
_journal_year 2014
_chemical_formula_moiety 'C22 H35 B3 N4 S'
_chemical_formula_sum 'C22 H35 B3 N4 S'
_chemical_formula_weight 420.03
_chemical_name_common
;
?
;
_chemical_name_systematic
;
?
;
_space_group_IT_number 4
_symmetry_cell_setting monoclinic
_symmetry_space_group_name_Hall 'P 2yb'
_symmetry_space_group_name_H-M 'P 1 21 1'
_atom_sites_solution_hydrogens geom
_atom_sites_solution_primary direct
_atom_sites_solution_secondary difmap
_audit_creation_method SHELXL-97
_cell_angle_alpha 90.00
_cell_angle_beta 97.11(2)
_cell_angle_gamma 90.00
_cell_formula_units_Z 4
_cell_length_a 10.765(10)
_cell_length_b 14.567(13)
_cell_length_c 14.658(14)
_cell_measurement_temperature 100(2)
_cell_volume 2281(4)
_computing_cell_refinement 'Saint+ ver. 7.68A (Bruker AXS)'
_computing_data_collection 'APEX2 ver. 2010.3 (Bruker AXS)'
_computing_data_reduction 'Saint+ ver. 7.68A (Bruker AXS)'
_computing_molecular_graphics 'XP ver. 5.1 (Bruker AXS, 1998)'
_computing_publication_material 'SHELXL-97 (Sheldrick, 2008)'
_computing_structure_refinement 'SHELXL-97 (Sheldrick, 1997)'
_computing_structure_solution 'SHELXS-97 (Sheldrick, 1990)'
_diffrn_ambient_temperature 100(2)
_diffrn_detector_area_resol_mean 8.333
_diffrn_measured_fraction_theta_full 1.000
_diffrn_measured_fraction_theta_max 1.000
_diffrn_measurement_device_type 'Bruker X8-APEX II'
_diffrn_measurement_method '\f and \w scans'
_diffrn_radiation_monochromator 'multi-layer mirror'
_diffrn_radiation_source 'rotating anode'
_diffrn_radiation_type MoK\a
_diffrn_radiation_wavelength 0.71073
_diffrn_reflns_av_R_equivalents 0.0671
_diffrn_reflns_av_sigmaI/netI 0.0914
_diffrn_reflns_limit_h_max 13
_diffrn_reflns_limit_h_min -12
_diffrn_reflns_limit_k_max 18
_diffrn_reflns_limit_k_min -9
_diffrn_reflns_limit_l_max 18
_diffrn_reflns_limit_l_min -18
_diffrn_reflns_number 16235
_diffrn_reflns_theta_full 26.00
_diffrn_reflns_theta_max 26.37
_diffrn_reflns_theta_min 1.40
_exptl_absorpt_coefficient_mu 0.159
_exptl_absorpt_correction_T_max 0.7454
_exptl_absorpt_correction_T_min 0.6454
_exptl_absorpt_correction_type multi-scan
_exptl_absorpt_process_details 'Sadabs 2008/1 (Bruker 2008)'
_exptl_crystal_colour colourless
_exptl_crystal_density_diffrn 1.223
_exptl_crystal_density_method 'not measured'
_exptl_crystal_description plate
_exptl_crystal_F_000 904
_exptl_crystal_size_max 0.10
_exptl_crystal_size_mid 0.08
_exptl_crystal_size_min 0.04
_refine_diff_density_max 0.346
_refine_diff_density_min -0.257
_refine_diff_density_rms 0.059
_refine_ls_abs_structure_details 'Flack H D (1983), Acta Cryst. A39, 876-881'
_refine_ls_abs_structure_Flack 0.08(11)
_refine_ls_extinction_method none
_refine_ls_goodness_of_fit_ref 0.982
_refine_ls_hydrogen_treatment mixed
_refine_ls_matrix_type full
_refine_ls_number_parameters 597
_refine_ls_number_reflns 6666
_refine_ls_number_restraints 115
_refine_ls_restrained_S_all 0.974
_refine_ls_R_factor_all 0.0975
_refine_ls_R_factor_gt 0.0527
_refine_ls_shift/su_max 0.168
_refine_ls_shift/su_mean 0.001
_refine_ls_structure_factor_coef Fsqd
_refine_ls_weighting_details 'calc w=1/[\s^2^(Fo^2^)+(0.0568P)^2^+0.0000P] where P=(Fo^2^+2Fc^2^)/3'
_refine_ls_weighting_scheme calc
_refine_ls_wR_factor_gt 0.1064
_refine_ls_wR_factor_ref 0.1244
_reflns_number_gt 4539
_reflns_number_total 6666
_reflns_threshold_expression >2sigma(I)
_cod_data_source_file c4cc04476b2.cif
_cod_data_source_block 2a
_cod_original_sg_symbol_H-M P2(1)
_cod_database_code 7115624

loop_
_symmetry_equiv_pos_as_xyz
'x, y, z'
'-x, y+1/2, -z'

loop_
_atom_site_label
_atom_site_type_symbol
_atom_site_fract_x
_atom_site_fract_y
_atom_site_fract_z
_atom_site_U_iso_or_equiv
_atom_site_adp_type
_atom_site_occupancy
_atom_site_symmetry_multiplicity
_atom_site_calc_flag
_atom_site_refinement_flags
_atom_site_disorder_assembly
_atom_site_disorder_group
C1_1 C -0.165(3) 0.4811(15) 0.627(3) 0.017(2) Uani 0.608(5) 1 d PU A 1
S1_1 S -0.2340(3) 0.4951(3) 0.51723(12) 0.0257(7) Uani 0.608(5) 1 d P A 1
C2_1 C -0.2396(16) 0.5175(15) 0.6866(9) 0.0304(12) Uani 0.608(5) 1 d P A 1
H2_1 H -0.2192 0.5146 0.7514 0.036 Uiso 0.608(5) 1 calc PR A 1
C3_1 C -0.3515(19) 0.5605(17) 0.6434(15) 0.029(2) Uani 0.608(5) 1 d PU A 1
H3_1 H -0.4128 0.5912 0.6735 0.035 Uiso 0.608(5) 1 calc PR A 1
C4_1 C -0.354(3) 0.548(2) 0.5434(15) 0.029(2) Uani 0.608(5) 1 d PU A 1
H4_1 H -0.4195 0.5692 0.4994 0.035 Uiso 0.608(5) 1 calc PR A 1
C1_2 C -0.158(5) 0.466(3) 0.629(4) 0.017(2) Uani 0.392(5) 1 d PU A 2
C2_2 C -0.222(2) 0.500(2) 0.5437(11) 0.0257(7) Uani 0.392(5) 1 d P A 2
H2_2 H -0.1902 0.4940 0.4862 0.031 Uiso 0.392(5) 1 calc PR A 2
S1_2 S -0.2528(6) 0.5088(6) 0.7099(3) 0.0304(12) Uani 0.392(5) 1 d P A 2
C4_2 C -0.368(3) 0.553(3) 0.632(2) 0.029(2) Uani 0.392(5) 1 d PU A 2
H4_2 H -0.4412 0.5778 0.6526 0.035 Uiso 0.392(5) 1 calc PR A 2
C3_2 C -0.358(5) 0.552(4) 0.557(2) 0.029(2) Uani 0.392(5) 1 d PU A 2
H3_2 H -0.4168 0.5764 0.5092 0.035 Uiso 0.392(5) 1 calc PR A 2
B1 B -0.0543(4) 0.2971(4) 0.6279(3) 0.0194(12) Uani 1 1 d . A .
H1 H -0.008(3) 0.252(2) 0.682(2) 0.000(8) Uiso 1 1 d . . .
B2 B -0.0364(4) 0.4177(4) 0.6527(3) 0.0174(11) Uani 1 1 d . . .
H2 H -0.001(3) 0.280(3) 0.558(2) 0.008(9) Uiso 1 1 d . . .
B3 B 0.0563(4) 0.3796(4) 0.5733(3) 0.0186(11) Uani 1 1 d . A .
H3 H 0.626(3) 0.575(3) 0.038(2) 0.021(11) Uiso 1 1 d . . .
B4 B 0.6677(4) 0.5246(4) 0.0855(3) 0.0185(11) Uani 1 1 d . B .
H4 H 0.611(3) 0.534(3) 0.154(2) 0.020(10) Uiso 1 1 d . . .
N5 N -0.2722(3) 0.2641(3) 0.5210(2) 0.0210(8) Uani 1 1 d . A .
C5 C -0.1981(4) 0.2744(3) 0.6026(3) 0.0188(10) Uani 1 1 d . . .
B5 B 0.6564(4) 0.4050(4) 0.0553(3) 0.0176(11) Uani 1 1 d . . .
B6 B 0.5602(4) 0.4345(4) 0.1368(3) 0.0216(12) Uani 1 1 d . B .
C7 C -0.3958(4) 0.2540(3) 0.5334(3) 0.0254(11) Uani 1 1 d . . .
H7 H -0.4647 0.2473 0.4867 0.030 Uiso 1 1 calc R A .
C8 C -0.4004(4) 0.2555(3) 0.6249(3) 0.0268(11) Uani 1 1 d . A .
H8 H -0.4730 0.2490 0.6551 0.032 Uiso 1 1 calc R . .
N9 N -0.2789(3) 0.2681(3) 0.6662(2) 0.0208(9) Uani 1 1 d . A .
C10 C -0.2435(4) 0.2790(4) 0.7644(3) 0.0292(13) Uani 1 1 d . . .
H10A H -0.2110 0.2206 0.7907 0.044 Uiso 1 1 calc R A .
H10B H -0.3169 0.2973 0.7934 0.044 Uiso 1 1 calc R . .
H10C H -0.1787 0.3263 0.7753 0.044 Uiso 1 1 calc R . .
C11 C -0.2271(4) 0.2633(4) 0.4312(2) 0.0285(12) Uani 1 1 d . . .
H11A H -0.2813 0.2239 0.3891 0.043 Uiso 1 1 calc R A .
H11B H -0.1413 0.2396 0.4375 0.043 Uiso 1 1 calc R . .
H11C H -0.2284 0.3259 0.4066 0.043 Uiso 1 1 calc R . .
C12 C 0.0431(3) 0.4542(3) 0.7446(3) 0.0187(10) Uani 1 1 d . A .
N13 N 0.1103(3) 0.4115(3) 0.8187(2) 0.0196(9) Uani 1 1 d . . .
C14 C 0.1736(4) 0.4758(4) 0.8772(3) 0.0258(12) Uani 1 1 d . A .
H14 H 0.2262 0.4628 0.9326 0.031 Uiso 1 1 calc R . .
C15 C 0.1473(4) 0.5589(4) 0.8419(3) 0.0253(12) Uani 1 1 d . . .
H15 H 0.1769 0.6160 0.8674 0.030 Uiso 1 1 calc R A .
N16 N 0.0679(3) 0.5460(3) 0.7600(2) 0.0210(9) Uani 1 1 d . A .
C17 C 0.0297(4) 0.6196(3) 0.6963(3) 0.0296(11) Uani 1 1 d . . .
H17A H 0.0294 0.5975 0.6331 0.044 Uiso 1 1 calc R A .
H17B H 0.0884 0.6710 0.7073 0.044 Uiso 1 1 calc R . .
H17C H -0.0546 0.6402 0.7053 0.044 Uiso 1 1 calc R . .
C18 C 0.1111(4) 0.3133(3) 0.8405(3) 0.0284(12) Uani 1 1 d . A .
H18A H 0.1610 0.3029 0.9002 0.043 Uiso 1 1 calc R . .
H18B H 0.1478 0.2791 0.7928 0.043 Uiso 1 1 calc R . .
H18C H 0.0252 0.2923 0.8431 0.043 Uiso 1 1 calc R . .
C19 C 0.2024(3) 0.3533(3) 0.6048(2) 0.0195(10) Uani 1 1 d . . .
H19 H 0.2097 0.3294 0.6692 0.023 Uiso 1 1 calc R A .
C20 C 0.2794(4) 0.4441(3) 0.6055(3) 0.0241(11) Uani 1 1 d . A .
H20A H 0.2572 0.4833 0.6562 0.029 Uiso 1 1 calc R . .
H20B H 0.3694 0.4289 0.6189 0.029 Uiso 1 1 calc R . .
C21 C 0.2594(4) 0.4997(4) 0.5156(3) 0.0263(11) Uani 1 1 d . . .
H21A H 0.2895 0.5631 0.5290 0.032 Uiso 1 1 calc R A .
H21B H 0.3123 0.4727 0.4719 0.032 Uiso 1 1 calc R . .
C22 C 0.1241(4) 0.5047(4) 0.4681(3) 0.0257(11) Uani 1 1 d . A .
H22A H 0.1258 0.5257 0.4040 0.031 Uiso 1 1 calc R . .
H22B H 0.0785 0.5515 0.4998 0.031 Uiso 1 1 calc R . .
C23 C 0.0503(4) 0.4134(3) 0.4660(2) 0.0193(10) Uani 1 1 d . . .
H23 H -0.0390 0.4258 0.4416 0.023 Uiso 1 1 calc R A .
C24 C 0.1022(4) 0.3402(4) 0.4051(2) 0.0251(11) Uani 1 1 d . A .
H24A H 0.1074 0.3676 0.3439 0.030 Uiso 1 1 calc R . .
H24B H 0.0412 0.2891 0.3965 0.030 Uiso 1 1 calc R . .
C25 C 0.2317(4) 0.2994(4) 0.4408(3) 0.0259(12) Uani 1 1 d . . .
H25A H 0.2440 0.2423 0.4064 0.031 Uiso 1 1 calc R A .
H25B H 0.2974 0.3435 0.4280 0.031 Uiso 1 1 calc R . .
C26 C 0.2479(4) 0.2779(3) 0.5435(3) 0.0252(11) Uani 1 1 d . A .
H26A H 0.3377 0.2662 0.5637 0.030 Uiso 1 1 calc R . .
H26B H 0.2018 0.2206 0.5532 0.030 Uiso 1 1 calc R . .
C1_3 C 0.788(2) 0.3545(12) 0.0752(11) 0.0141(17) Uani 0.730(5) 1 d PU B 1
S1_3 S 0.8682(2) 0.33985(18) 0.18693(10) 0.0207(5) Uani 0.730(5) 1 d P B 1
C2_3 C 0.863(2) 0.3226(19) 0.0137(14) 0.031(2) Uani 0.730(5) 1 d P B 1
H2_3 H 0.8378 0.3249 -0.0507 0.037 Uiso 0.730(5) 1 calc PR B 1
C3_3 C 0.987(2) 0.2836(19) 0.0534(8) 0.020(2) Uani 0.730(5) 1 d P B 1
H3_3 H 1.0476 0.2578 0.0189 0.024 Uiso 0.730(5) 1 calc PR B 1
C4_3 C 0.9992(8) 0.2910(6) 0.1470(6) 0.0168(15) Uani 0.730(5) 1 d PU B 1
H4_3 H 1.0714 0.2716 0.1862 0.020 Uiso 0.730(5) 1 calc PR B 1
C1_4 C 0.787(6) 0.346(4) 0.085(3) 0.0141(17) Uani 0.270(5) 1 d PU B 2
C2_4 C 0.854(3) 0.347(3) 0.1602(15) 0.0207(5) Uani 0.270(5) 1 d P B 2
H2_4 H 0.8257 0.3713 0.2144 0.025 Uiso 0.270(5) 1 calc PR B 2
S1_4 S 0.8671(16) 0.3106(13) -0.0060(10) 0.031(2) Uani 0.270(5) 1 d P B 2
C4_4 C 0.985(6) 0.284(6) 0.075(3) 0.020(2) Uani 0.270(5) 1 d P B 2
H4_4 H 1.0550 0.2505 0.0586 0.024 Uiso 0.270(5) 1 calc PR B 2
C3_4 C 0.981(2) 0.3083(18) 0.1580(19) 0.0168(15) Uani 0.270(5) 1 d PU B 2
H3_4 H 1.0453 0.3027 0.2081 0.020 Uiso 0.270(5) 1 calc PR B 2
C35_4 C 0.8081(4) 0.5536(3) 0.1126(3) 0.0179(10) Uani 1 1 d . . .
N36_4 N 0.8897(3) 0.5634(3) 0.0496(2) 0.0190(8) Uani 1 1 d . B .
C37_4 C 1.0094(4) 0.5786(3) 0.0920(3) 0.0220(10) Uani 1 1 d . . .
H37_4 H 1.0825 0.5868 0.0627 0.026 Uiso 1 1 calc R B .
C38_4 C 1.0025(4) 0.5797(3) 0.1832(3) 0.0254(11) Uani 1 1 d . B .
H38_4 H 1.0703 0.5885 0.2304 0.031 Uiso 1 1 calc R . .
N39_4 N 0.8791(3) 0.5656(3) 0.1954(2) 0.0201(8) Uani 1 1 d . B .
C40_4 C 0.8333(4) 0.5641(3) 0.2864(2) 0.0245(11) Uani 1 1 d . . .
H40A_4 H 0.7633 0.6071 0.2864 0.037 Uiso 1 1 calc R B .
H40B_4 H 0.9011 0.5822 0.3338 0.037 Uiso 1 1 calc R . .
H40C_4 H 0.8051 0.5020 0.2992 0.037 Uiso 1 1 calc R . .
C41_4 C 0.8534(4) 0.5544(4) -0.0496(2) 0.0265(11) Uani 1 1 d . . .
H41A_4 H 0.7996 0.6061 -0.0716 0.040 Uiso 1 1 calc R B .
H41B_4 H 0.8077 0.4967 -0.0624 0.040 Uiso 1 1 calc R . .
H41C_4 H 0.9285 0.5544 -0.0811 0.040 Uiso 1 1 calc R . .
C42_4 C 0.5787(3) 0.3691(3) -0.0369(3) 0.0184(10) Uani 1 1 d . B .
N43_4 N 0.5529(3) 0.2773(3) -0.0522(2) 0.0214(8) Uani 1 1 d . . .
C44_4 C 0.4683(4) 0.2635(3) -0.1306(3) 0.0233(11) Uani 1 1 d . B .
H44_4 H 0.4363 0.2064 -0.1542 0.028 Uiso 1 1 calc R . .
C45_4 C 0.4407(4) 0.3475(4) -0.1666(3) 0.0244(11) Uani 1 1 d . . .
H45_4 H 0.3844 0.3606 -0.2201 0.029 Uiso 1 1 calc R B .
N46_4 N 0.5101(3) 0.4112(3) -0.1107(2) 0.0185(8) Uani 1 1 d . B .
C47_4 C 0.5116(4) 0.5089(3) -0.1358(3) 0.0237(10) Uani 1 1 d . . .
H47A_4 H 0.4955 0.5151 -0.2028 0.036 Uiso 1 1 calc R B .
H47B_4 H 0.5937 0.5353 -0.1139 0.036 Uiso 1 1 calc R . .
H47C_4 H 0.4466 0.5416 -0.1075 0.036 Uiso 1 1 calc R . .
C48_4 C 0.5973(4) 0.2025(3) 0.0095(3) 0.0328(12) Uani 1 1 d . B .
H48A_4 H 0.6821 0.1851 -0.0014 0.049 Uiso 1 1 calc R . .
H48B_4 H 0.5413 0.1496 -0.0022 0.049 Uiso 1 1 calc R . .
H48C_4 H 0.5981 0.2225 0.0734 0.049 Uiso 1 1 calc R . .
C49_4 C 0.4134(3) 0.4529(3) 0.1054(3) 0.0218(10) Uani 1 1 d . . .
H49_4 H 0.4039 0.4790 0.0419 0.026 Uiso 1 1 calc R B .
C50_4 C 0.3586(4) 0.5225(4) 0.1695(3) 0.0275(12) Uani 1 1 d . B .
H50A_4 H 0.3970 0.5833 0.1616 0.033 Uiso 1 1 calc R . .
H50B_4 H 0.2676 0.5284 0.1498 0.033 Uiso 1 1 calc R . .
C51_4 C 0.3782(4) 0.4976(4) 0.2720(3) 0.0303(12) Uani 1 1 d . . .
H51A_4 H 0.3560 0.5511 0.3083 0.036 Uiso 1 1 calc R B .
H51B_4 H 0.3211 0.4466 0.2832 0.036 Uiso 1 1 calc R . .
C52_4 C 0.5132(4) 0.4688(4) 0.3054(3) 0.0292(13) Uani 1 1 d . B .
H52A_4 H 0.5155 0.4415 0.3674 0.035 Uiso 1 1 calc R . .
H52B_4 H 0.5663 0.5245 0.3112 0.035 Uiso 1 1 calc R . .
C53_4 C 0.5709(4) 0.3988(3) 0.2420(2) 0.0235(11) Uani 1 1 d . . .
H53_4 H 0.6616 0.3908 0.2654 0.028 Uiso 1 1 calc R B .
C54_4 C 0.5069(4) 0.3032(3) 0.2388(3) 0.0267(12) Uani 1 1 d . B .
H54A_4 H 0.5588 0.2599 0.2079 0.032 Uiso 1 1 calc R . .
H54B_4 H 0.5064 0.2815 0.3027 0.032 Uiso 1 1 calc R . .
C55_4 C 0.3727(4) 0.2986(4) 0.1901(3) 0.0308(12) Uani 1 1 d . . .
H55A_4 H 0.3149 0.3185 0.2338 0.037 Uiso 1 1 calc R B .
H55B_4 H 0.3529 0.2338 0.1738 0.037 Uiso 1 1 calc R . .
C56_4 C 0.3472(4) 0.3577(4) 0.1018(3) 0.0288(12) Uani 1 1 d . B .
H56A_4 H 0.2558 0.3678 0.0885 0.035 Uiso 1 1 calc R . .
H56B_4 H 0.3737 0.3224 0.0499 0.035 Uiso 1 1 calc R . .

loop_
_atom_site_aniso_label
_atom_site_aniso_U_11
_atom_site_aniso_U_22
_atom_site_aniso_U_33
_atom_site_aniso_U_23
_atom_site_aniso_U_13
_atom_site_aniso_U_12
C1_1 0.019(3) 0.013(6) 0.020(2) 0.000(5) 0.002(2) 0.002(5)
S1_1 0.0248(12) 0.0348(13) 0.0166(14) 0.0015(15) -0.0019(12) 0.0107(10)
C2_1 0.0273(19) 0.046(2) 0.019(3) 0.007(2) 0.0080(16) 0.0126(17)
C3_1 0.029(4) 0.027(4) 0.031(4) -0.004(3) 0.001(3) 0.005(3)
C4_1 0.028(3) 0.028(3) 0.031(5) -0.002(4) 0.001(4) 0.004(2)
C1_2 0.019(3) 0.013(6) 0.020(2) 0.000(5) 0.002(2) 0.002(5)
C2_2 0.0248(12) 0.0348(13) 0.0166(14) 0.0015(15) -0.0019(12) 0.0107(10)
S1_2 0.0273(19) 0.046(2) 0.019(3) 0.007(2) 0.0080(16) 0.0126(17)
C4_2 0.029(4) 0.027(4) 0.031(4) -0.004(3) 0.001(3) 0.005(3)
C3_2 0.028(3) 0.028(3) 0.031(5) -0.002(4) 0.001(4) 0.004(2)
B1 0.026(3) 0.021(3) 0.011(2) 0.002(2) 0.004(2) 0.000(2)
B2 0.015(2) 0.021(3) 0.016(2) 0.000(2) 0.0015(19) -0.002(2)
B3 0.016(2) 0.025(3) 0.015(2) 0.003(2) -0.0006(19) 0.002(2)
B4 0.017(2) 0.025(3) 0.014(2) 0.005(2) 0.0034(19) 0.003(2)
N5 0.0177(17) 0.026(2) 0.0202(18) -0.0034(18) 0.0040(14) 0.0006(18)
C5 0.023(2) 0.016(3) 0.017(2) 0.002(2) 0.0019(17) 0.002(2)
B5 0.018(3) 0.018(3) 0.016(2) 0.002(2) 0.0010(19) 0.000(2)
B6 0.018(3) 0.025(3) 0.022(3) -0.002(2) 0.006(2) -0.005(2)
C7 0.014(2) 0.033(3) 0.028(2) 0.002(2) -0.0023(18) 0.002(2)
C8 0.019(2) 0.032(3) 0.030(2) 0.001(2) 0.0063(19) -0.003(2)
N9 0.0107(17) 0.030(2) 0.0215(18) 0.0063(19) 0.0027(14) 0.0012(18)
C10 0.018(2) 0.053(4) 0.018(2) 0.002(2) 0.0057(18) 0.002(2)
C11 0.027(2) 0.042(3) 0.017(2) -0.001(2) 0.0030(18) -0.008(2)
C12 0.015(2) 0.025(3) 0.017(2) 0.001(2) 0.0075(17) 0.003(2)
N13 0.0168(18) 0.030(2) 0.0118(16) 0.0024(18) -0.0007(14) 0.0008(18)
C14 0.019(2) 0.047(4) 0.011(2) -0.005(2) -0.0023(17) 0.006(2)
C15 0.014(2) 0.040(3) 0.022(2) -0.006(2) 0.0015(19) -0.004(2)
N16 0.0200(19) 0.024(2) 0.0187(18) -0.0022(18) 0.0027(15) 0.0016(18)
C17 0.039(3) 0.024(3) 0.025(2) -0.003(2) 0.003(2) -0.002(2)
C18 0.024(2) 0.037(3) 0.024(2) 0.006(2) 0.0015(19) -0.002(2)
C19 0.019(2) 0.030(3) 0.0106(18) 0.003(2) 0.0032(16) -0.003(2)
C20 0.018(2) 0.034(3) 0.021(2) 0.001(2) 0.0023(17) -0.002(2)
C21 0.029(2) 0.026(3) 0.025(2) 0.001(2) 0.0070(18) -0.006(2)
C22 0.029(2) 0.031(3) 0.017(2) 0.004(2) 0.0040(18) 0.002(2)
C23 0.014(2) 0.027(3) 0.0161(19) -0.001(2) 0.0014(16) 0.000(2)
C24 0.025(2) 0.035(3) 0.016(2) -0.005(2) 0.0058(17) 0.000(2)
C25 0.021(2) 0.035(3) 0.022(2) -0.007(2) 0.0068(18) -0.001(2)
C26 0.020(2) 0.029(3) 0.026(2) 0.006(2) 0.0031(18) 0.007(2)
C1_3 0.0140(18) 0.014(3) 0.014(3) 0.004(2) 0.000(2) -0.002(2)
S1_3 0.0186(9) 0.0270(11) 0.0151(11) 0.0027(11) -0.0034(8) 0.0082(8)
C2_3 0.0240(19) 0.032(5) 0.036(6) -0.012(4) 0.002(3) 0.012(2)
C3_3 0.030(3) 0.021(3) 0.010(7) -0.004(7) 0.011(6) 0.005(2)
C4_3 0.013(2) 0.019(3) 0.019(2) -0.004(2) 0.004(2) 0.009(2)
C1_4 0.0140(18) 0.014(3) 0.014(3) 0.004(2) 0.000(2) -0.002(2)
C2_4 0.0186(9) 0.0270(11) 0.0151(11) 0.0027(11) -0.0034(8) 0.0082(8)
S1_4 0.0240(19) 0.032(5) 0.036(6) -0.012(4) 0.002(3) 0.012(2)
C4_4 0.030(3) 0.021(3) 0.010(7) -0.004(7) 0.011(6) 0.005(2)
C3_4 0.013(2) 0.019(3) 0.019(2) -0.004(2) 0.004(2) 0.009(2)
C35_4 0.022(2) 0.012(2) 0.021(2) 0.000(2) 0.0042(18) 0.0013(19)
N36_4 0.0183(18) 0.022(2) 0.0163(17) -0.0005(17) -0.0002(14) -0.0028(17)
C37_4 0.013(2) 0.029(3) 0.023(2) 0.004(2) 0.0014(17) -0.001(2)
C38_4 0.018(2) 0.030(3) 0.028(2) 0.001(2) 0.0008(18) -0.006(2)
N39_4 0.0201(18) 0.023(2) 0.0164(17) -0.0014(18) 0.0006(14) -0.0052(18)
C40_4 0.024(2) 0.032(3) 0.017(2) -0.006(2) 0.0036(18) -0.004(2)
C41_4 0.021(2) 0.039(3) 0.020(2) 0.002(2) 0.0049(18) -0.006(2)
C42_4 0.011(2) 0.025(3) 0.020(2) 0.004(2) 0.0060(17) 0.003(2)
N43_4 0.0159(18) 0.024(2) 0.0227(18) -0.0006(19) -0.0038(15) -0.0047(18)
C44_4 0.018(2) 0.025(3) 0.026(2) -0.006(2) -0.0019(19) -0.004(2)
C45_4 0.013(2) 0.036(3) 0.023(2) -0.008(2) -0.0011(17) -0.001(2)
N46_4 0.0128(18) 0.025(2) 0.0172(17) 0.0015(18) -0.0003(14) 0.0000(17)
C47_4 0.029(2) 0.024(3) 0.018(2) 0.007(2) 0.0023(18) 0.005(2)
C48_4 0.033(3) 0.026(3) 0.036(3) 0.011(2) -0.008(2) -0.007(2)
C49_4 0.014(2) 0.036(3) 0.015(2) 0.006(2) 0.0012(16) 0.001(2)
C50_4 0.015(2) 0.040(3) 0.028(2) 0.006(2) 0.0063(18) 0.008(2)
C51_4 0.025(2) 0.043(3) 0.025(2) 0.004(2) 0.0107(18) 0.004(2)
C52_4 0.019(2) 0.051(4) 0.018(2) -0.002(2) 0.0037(18) -0.006(2)
C53_4 0.020(2) 0.034(3) 0.016(2) 0.002(2) -0.0013(17) 0.001(2)
C54_4 0.026(3) 0.031(3) 0.023(2) 0.013(2) 0.0027(19) 0.002(2)
C55_4 0.029(3) 0.040(3) 0.024(2) 0.008(2) 0.0053(19) -0.006(2)
C56_4 0.018(2) 0.043(4) 0.024(2) 0.005(2) -0.0003(17) -0.002(2)

loop_
_atom_type_symbol
_atom_type_description
_atom_type_scat_dispersion_real
_atom_type_scat_dispersion_imag
_atom_type_scat_source
C C 0.0033 0.0016 'International Tables Vol C Tables 4.2.6.8 and 6.1.1.4'
H H 0.0000 0.0000 'International Tables Vol C Tables 4.2.6.8 and 6.1.1.4'
B B 0.0013 0.0007 'International Tables Vol C Tables 4.2.6.8 and 6.1.1.4'
N N 0.0061 0.0033 'International Tables Vol C Tables 4.2.6.8 and 6.1.1.4'
S S 0.1246 0.1234 'International Tables Vol C Tables 4.2.6.8 and 6.1.1.4'

loop_
_geom_angle_atom_site_label_1
_geom_angle_atom_site_label_2
_geom_angle_atom_site_label_3
_geom_angle
C2_1 C1_1 B2 128(3)
C2_1 C1_1 S1_1 109(2)
B2 C1_1 S1_1 122(2)
C4_1 S1_1 C1_1 96.0(15)
C1_1 C2_1 C3_1 115(2)
C1_1 C2_1 H2_1 122.7
C3_1 C2_1 H2_1 122.7
C2_1 C3_1 C4_1 107(2)
C2_1 C3_1 H3_1 126.5
C4_1 C3_1 H3_1 126.5
C3_1 C4_1 S1_1 113(2)
C3_1 C4_1 H4_1 123.6
S1_1 C4_1 H4_1 123.6
C2_2 C1_2 B2 133(5)
C2_2 C1_2 S1_2 102(3)
B2 C1_2 S1_2 125(4)
C1_2 C2_2 C3_2 113(3)
C1_2 C2_2 H2_2 123.7
C3_2 C2_2 H2_2 123.7
C4_2 S1_2 C1_2 97(2)
C3_2 C4_2 S1_2 120(4)
C3_2 C4_2 H4_2 119.8
S1_2 C4_2 H4_2 119.8
C4_2 C3_2 C2_2 108(4)
C4_2 C3_2 H3_2 126.1
C2_2 C3_2 H3_2 126.1
C5 B1 B2 109.2(4)
C5 B1 B3 131.9(4)
B2 B1 B3 54.6(2)
C5 B1 H1 112.4(17)
B2 B1 H1 114.7(18)
B3 B1 H1 115.2(17)
C5 B1 H2 107.5(15)
B2 B1 H2 108.1(18)
B3 B1 H2 54.6(17)
H1 B1 H2 105(2)
C1_2 B2 C12 114(2)
C12 B2 C1_1 110.4(12)
C1_2 B2 B3 124(2)
C12 B2 B3 112.6(3)
C1_1 B2 B3 124.1(14)
C1_2 B2 B1 110.1(18)
C12 B2 B1 122.0(4)
C1_1 B2 B1 115.5(10)
B3 B2 B1 66.7(3)
C19 B3 C23 105.3(3)
C19 B3 B2 120.4(3)
C23 B3 B2 126.5(4)
C19 B3 B1 111.1(3)
C23 B3 B1 129.0(3)
B2 B3 B1 58.7(3)
C19 B3 H2 99.8(12)
C23 B3 H2 100.1(12)
B2 B3 H2 98.1(12)
C35_4 B4 B5 110.8(4)
C35_4 B4 B6 132.7(4)
B5 B4 B6 54.6(3)
C35_4 B4 H3 107(2)
B5 B4 H3 120(2)
B6 B4 H3 119.0(19)
C35_4 B4 H4 108.7(17)
B5 B4 H4 106.5(19)
B6 B4 H4 52.8(19)
H3 B4 H4 103(3)
C5 N5 C7 111.6(3)
C5 N5 C11 124.7(3)
C7 N5 C11 123.7(3)
N9 C5 N5 103.9(3)
N9 C5 B1 123.1(3)
N5 C5 B1 132.8(3)
C42_4 B5 C1_4 112.9(18)
C42_4 B5 B6 111.8(3)
C1_3 B5 B6 125.8(7)
C1_4 B5 B6 120.7(17)
C42_4 B5 B4 122.8(4)
C1_3 B5 B4 111.7(7)
C1_4 B5 B4 114.3(19)
B6 B5 B4 67.5(3)
C49_4 B6 C53_4 106.1(3)
C49_4 B6 B5 119.6(3)
C53_4 B6 B5 126.9(4)
C49_4 B6 B4 112.5(4)
C53_4 B6 B4 127.2(4)
B5 B6 B4 57.9(3)
C49_4 B6 H4 101.6(14)
C53_4 B6 H4 99.6(13)
B5 B6 H4 96.4(13)
C8 C7 N5 106.6(4)
C8 C7 H7 126.7
N5 C7 H7 126.7
C7 C8 N9 106.8(3)
C7 C8 H8 126.6
N9 C8 H8 126.6
C5 N9 C8 111.1(3)
C5 N9 C10 124.2(3)
C8 N9 C10 124.5(3)
N9 C10 H10A 109.5
N9 C10 H10B 109.5
H10A C10 H10B 109.5
N9 C10 H10C 109.5
H10A C10 H10C 109.5
H10B C10 H10C 109.5
N5 C11 H11A 109.5
N5 C11 H11B 109.5
H11A C11 H11B 109.5
N5 C11 H11C 109.5
H11A C11 H11C 109.5
H11B C11 H11C 109.5
N16 C12 N13 103.7(4)
N16 C12 B2 122.4(4)
N13 C12 B2 133.6(4)
C12 N13 C14 110.6(4)
C12 N13 C18 127.0(4)
C14 N13 C18 122.2(4)
C15 C14 N13 107.9(4)
C15 C14 H14 126.0
N13 C14 H14 126.1
C14 C15 N16 106.8(4)
C14 C15 H15 126.6
N16 C15 H15 126.6
C12 N16 C15 111.0(4)
C12 N16 C17 125.4(4)
C15 N16 C17 123.3(4)
N16 C17 H17A 109.5
N16 C17 H17B 109.5
H17A C17 H17B 109.5
N16 C17 H17C 109.5
H17A C17 H17C 109.5
H17B C17 H17C 109.5
N13 C18 H18A 109.5
N13 C18 H18B 109.5
H18A C18 H18B 109.5
N13 C18 H18C 109.5
H18A C18 H18C 109.5
H18B C18 H18C 109.5
C26 C19 C20 113.8(3)
C26 C19 B3 111.6(3)
C20 C19 B3 107.2(4)
C26 C19 H19 108.0
C20 C19 H19 108.0
B3 C19 H19 108.0
C21 C20 C19 115.0(3)
C21 C20 H20A 108.5
C19 C20 H20A 108.5
C21 C20 H20B 108.5
C19 C20 H20B 108.5
H20A C20 H20B 107.5
C22 C21 C20 115.9(3)
C22 C21 H21A 108.3
C20 C21 H21A 108.3
C22 C21 H21B 108.3
C20 C21 H21B 108.3
H21A C21 H21B 107.4
C21 C22 C23 115.1(4)
C21 C22 H22A 108.5
C23 C22 H22A 108.5
C21 C22 H22B 108.5
C23 C22 H22B 108.5
H22A C22 H22B 107.5
C24 C23 C22 112.6(3)
C24 C23 B3 111.9(4)
C22 C23 B3 106.2(3)
C24 C23 H23 108.7
C22 C23 H23 108.7
B3 C23 H23 108.7
C23 C24 C25 116.6(3)
C23 C24 H24A 108.2
C25 C24 H24A 108.2
C23 C24 H24B 108.2
C25 C24 H24B 108.2
H24A C24 H24B 107.3
C26 C25 C24 113.6(3)
C26 C25 H25A 108.8
C24 C25 H25A 108.8
C26 C25 H25B 108.8
C24 C25 H25B 108.8
H25A C25 H25B 107.7
C25 C26 C19 115.0(4)
C25 C26 H26A 108.5
C19 C26 H26A 108.5
C25 C26 H26B 108.5
C19 C26 H26B 108.5
H26A C26 H26B 107.5
C2_3 C1_3 B5 128.5(16)
C2_3 C1_3 S1_3 108.3(17)
B5 C1_3 S1_3 123.0(12)
C4_3 S1_3 C1_3 93.4(8)
C1_3 C2_3 C3_3 116.2(18)
C1_3 C2_3 H2_3 121.9
C3_3 C2_3 H2_3 121.9
C4_3 C3_3 C2_3 109.2(13)
C4_3 C3_3 H3_3 125.4
C2_3 C3_3 H3_3 125.4
C3_3 C4_3 S1_3 112.8(10)
C3_3 C4_3 H4_3 123.6
S1_3 C4_3 H4_3 123.6
C2_4 C1_4 B5 127(4)
C2_4 C1_4 S1_4 113(4)
B5 C1_4 S1_4 116(3)
C1_4 C2_4 C3_4 114(4)
C1_4 C2_4 H2_4 123.0
C3_4 C2_4 H2_4 123.0
C4_4 S1_4 C1_4 86(3)
C3_4 C4_4 S1_4 120(5)
C3_4 C4_4 H4_4 120.1
S1_4 C4_4 H4_4 120.1
C4_4 C3_4 C2_4 106(4)
C4_4 C3_4 H3_4 127.2
C2_4 C3_4 H3_4 127.2
N36_4 C35_4 N39_4 104.7(3)
N36_4 C35_4 B4 122.6(3)
N39_4 C35_4 B4 132.4(3)
C35_4 N36_4 C37_4 110.9(3)
C35_4 N36_4 C41_4 123.4(3)
C37_4 N36_4 C41_4 125.6(3)
C38_4 C37_4 N36_4 106.6(4)
C38_4 C37_4 H37_4 126.7
N36_4 C37_4 H37_4 126.7
C37_4 C38_4 N39_4 107.4(4)
C37_4 C38_4 H38_4 126.3
N39_4 C38_4 H38_4 126.3
C35_4 N39_4 C38_4 110.3(3)
C35_4 N39_4 C40_4 126.0(3)
C38_4 N39_4 C40_4 123.7(3)
N39_4 C40_4 H40A_4 109.5
N39_4 C40_4 H40B_4 109.5
H40A_4 C40_4 H40B_4 109.5
N39_4 C40_4 H40C_4 109.5
H40A_4 C40_4 H40C_4 109.5
H40B_4 C40_4 H40C_4 109.5
N36_4 C41_4 H41A_4 109.5
N36_4 C41_4 H41B_4 109.5
H41A_4 C41_4 H41B_4 109.5
N36_4 C41_4 H41C_4 109.5
H41A_4 C41_4 H41C_4 109.5
H41B_4 C41_4 H41C_4 109.5
N46_4 C42_4 N43_4 103.1(3)
N46_4 C42_4 B5 134.2(4)
N43_4 C42_4 B5 122.2(4)
C42_4 N43_4 C44_4 111.9(4)
C42_4 N43_4 C48_4 125.5(4)
C44_4 N43_4 C48_4 122.3(4)
C45_4 C44_4 N43_4 106.4(4)
C45_4 C44_4 H44_4 126.8
N43_4 C44_4 H44_4 126.8
C44_4 C45_4 N46_4 107.3(4)
C44_4 C45_4 H45_4 126.4
N46_4 C45_4 H45_4 126.4
C42_4 N46_4 C45_4 111.2(4)
C42_4 N46_4 C47_4 127.4(4)
C45_4 N46_4 C47_4 121.3(4)
N46_4 C47_4 H47A_4 109.5
N46_4 C47_4 H47B_4 109.5
H47A_4 C47_4 H47B_4 109.5
N46_4 C47_4 H47C_4 109.5
H47A_4 C47_4 H47C_4 109.5
H47B_4 C47_4 H47C_4 109.5
N43_4 C48_4 H48A_4 109.5
N43_4 C48_4 H48B_4 109.5
H48A_4 C48_4 H48B_4 109.5
N43_4 C48_4 H48C_4 109.5
H48A_4 C48_4 H48C_4 109.5
H48B_4 C48_4 H48C_4 109.5
C50_4 C49_4 C56_4 113.4(3)
C50_4 C49_4 B6 111.7(3)
C56_4 C49_4 B6 106.8(4)
C50_4 C49_4 H49_4 108.3
C56_4 C49_4 H49_4 108.3
B6 C49_4 H49_4 108.3
C51_4 C50_4 C49_4 115.0(4)
C51_4 C50_4 H50A_4 108.5
C49_4 C50_4 H50A_4 108.5
C51_4 C50_4 H50B_4 108.5
C49_4 C50_4 H50B_4 108.5
H50A_4 C50_4 H50B_4 107.5
C52_4 C51_4 C50_4 112.8(3)
C52_4 C51_4 H51A_4 109.0
C50_4 C51_4 H51A_4 109.0
C52_4 C51_4 H51B_4 109.0
C50_4 C51_4 H51B_4 109.0
H51A_4 C51_4 H51B_4 107.8
C51_4 C52_4 C53_4 114.9(3)
C51_4 C52_4 H52A_4 108.5
C53_4 C52_4 H52A_4 108.5
C51_4 C52_4 H52B_4 108.5
C53_4 C52_4 H52B_4 108.5
H52A_4 C52_4 H52B_4 107.5
C54_4 C53_4 C52_4 113.3(3)
C54_4 C53_4 B6 106.3(3)
C52_4 C53_4 B6 111.8(4)
C54_4 C53_4 H53_4 108.4
C52_4 C53_4 H53_4 108.4
B6 C53_4 H53_4 108.4
C55_4 C54_4 C53_4 116.3(4)
C55_4 C54_4 H54A_4 108.2
C53_4 C54_4 H54A_4 108.2
C55_4 C54_4 H54B_4 108.2
C53_4 C54_4 H54B_4 108.2
H54A_4 C54_4 H54B_4 107.4
C54_4 C55_4 C56_4 115.1(3)
C54_4 C55_4 H55A_4 108.5
C56_4 C55_4 H55A_4 108.5
C54_4 C55_4 H55B_4 108.5
C56_4 C55_4 H55B_4 108.5
H55A_4 C55_4 H55B_4 107.5
C55_4 C56_4 C49_4 115.7(3)
C55_4 C56_4 H56A_4 108.4
C49_4 C56_4 H56A_4 108.4
C55_4 C56_4 H56B_4 108.4
C49_4 C56_4 H56B_4 108.4
H56A_4 C56_4 H56B_4 107.4

loop_
_geom_bond_atom_site_label_1
_geom_bond_atom_site_label_2
_geom_bond_distance
C1_1 C2_1 1.37(4)
C1_1 B2 1.66(3)
C1_1 S1_1 1.70(4)
S1_1 C4_1 1.59(3)
C2_1 C3_1 1.43(3)
C2_1 H2_1 0.9500
C3_1 C4_1 1.47(3)
C3_1 H3_1 0.9500
C4_1 H4_1 0.9500
C1_2 C2_2 1.43(6)
C1_2 B2 1.49(5)
C1_2 S1_2 1.78(6)
C2_2 C3_2 1.69(5)
C2_2 H2_2 0.9500
S1_2 C4_2 1.70(3)
C4_2 C3_2 1.12(5)
C4_2 H4_2 0.9500
C3_2 H3_2 0.9500
B1 C5 1.581(6)
B1 B2 1.799(7)
B1 B3 1.934(7)
B1 H1 1.10(3)
B1 H2 1.25(3)
B2 C12 1.596(6)
B2 B3 1.716(6)
B3 C19 1.629(6)
B3 C23 1.641(6)
B3 H2 1.58(4)
B4 C35_4 1.573(6)
B4 B5 1.799(7)
B4 B6 1.960(7)
B4 H3 1.07(4)
B4 H4 1.24(3)
N5 C5 1.362(5)
N5 C7 1.373(5)
N5 C11 1.458(5)
C5 N9 1.355(5)
B5 C42_4 1.587(6)
B5 C1_3 1.59(2)
B5 C1_4 1.66(6)
B5 B6 1.730(6)
B6 C49_4 1.612(6)
B6 C53_4 1.618(6)
B6 H4 1.56(4)
C7 C8 1.348(6)
C7 H7 0.9500
C8 N9 1.384(5)
C8 H8 0.9500
N9 C10 1.451(5)
C10 H10A 0.9800
C10 H10B 0.9800
C10 H10C 0.9800
C11 H11A 0.9800
C11 H11B 0.9800
C11 H11C 0.9800
C12 N16 1.376(6)
C12 N13 1.376(5)
N13 C14 1.390(5)
N13 C18 1.466(6)
C14 C15 1.334(7)
C14 H14 0.9500
C15 N16 1.397(5)
C15 H15 0.9500
N16 C17 1.449(6)
C17 H17A 0.9800
C17 H17B 0.9800
C17 H17C 0.9800
C18 H18A 0.9800
C18 H18B 0.9800
C18 H18C 0.9800
C19 C26 1.537(6)
C19 C20 1.560(6)
C19 H19 1.0000
C20 C21 1.539(6)
C20 H20A 0.9900
C20 H20B 0.9900
C21 C22 1.537(5)
C21 H21A 0.9900
C21 H21B 0.9900
C22 C23 1.548(6)
C22 H22A 0.9900
C22 H22B 0.9900
C23 C24 1.540(6)
C23 H23 1.0000
C24 C25 1.545(6)
C24 H24A 0.9900
C24 H24B 0.9900
C25 C26 1.527(5)
C25 H25A 0.9900
C25 H25B 0.9900
C26 H26A 0.9900
C26 H26B 0.9900
C1_3 C2_3 1.36(3)
C1_3 S1_3 1.766(17)
S1_3 C4_3 1.744(7)
C2_3 C3_3 1.50(4)
C2_3 H2_3 0.9500
C3_3 C4_3 1.366(14)
C3_3 H3_3 0.9500
C4_3 H4_3 0.9500
C1_4 C2_4 1.24(5)
C1_4 S1_4 1.75(6)
C2_4 C3_4 1.49(4)
C2_4 H2_4 0.9500
S1_4 C4_4 1.67(7)
C4_4 C3_4 1.28(5)
C4_4 H4_4 0.9500
C3_4 H3_4 0.9500
C35_4 N36_4 1.358(5)
C35_4 N39_4 1.364(5)
N36_4 C37_4 1.377(5)
N36_4 C41_4 1.464(5)
C37_4 C38_4 1.348(6)
C37_4 H37_4 0.9500
C38_4 N39_4 1.377(5)
C38_4 H38_4 0.9500
N39_4 C40_4 1.478(5)
C40_4 H40A_4 0.9800
C40_4 H40B_4 0.9800
C40_4 H40C_4 0.9800
C41_4 H41A_4 0.9800
C41_4 H41B_4 0.9800
C41_4 H41C_4 0.9800
C42_4 N46_4 1.376(5)
C42_4 N43_4 1.377(6)
N43_4 C44_4 1.390(5)
N43_4 C48_4 1.458(6)
C44_4 C45_4 1.351(6)
C44_4 H44_4 0.9500
C45_4 N46_4 1.393(5)
C45_4 H45_4 0.9500
N46_4 C47_4 1.471(6)
C47_4 H47A_4 0.9800
C47_4 H47B_4 0.9800
C47_4 H47C_4 0.9800
C48_4 H48A_4 0.9800
C48_4 H48B_4 0.9800
C48_4 H48C_4 0.9800
C49_4 C50_4 1.548(6)
C49_4 C56_4 1.557(7)
C49_4 H49_4 1.0000
C50_4 C51_4 1.535(5)
C50_4 H50A_4 0.9900
C50_4 H50B_4 0.9900
C51_4 C52_4 1.533(6)
C51_4 H51A_4 0.9900
C51_4 H51B_4 0.9900
C52_4 C53_4 1.559(6)
C52_4 H52A_4 0.9900
C52_4 H52B_4 0.9900
C53_4 C54_4 1.552(6)
C53_4 H53_4 1.0000
C54_4 C55_4 1.531(6)
C54_4 H54A_4 0.9900
C54_4 H54B_4 0.9900
C55_4 C56_4 1.550(6)
C55_4 H55A_4 0.9900
C55_4 H55B_4 0.9900
C56_4 H56A_4 0.9900
C56_4 H56B_4 0.9900

loop_
_geom_torsion_atom_site_label_1
_geom_torsion_atom_site_label_2
_geom_torsion_atom_site_label_3
_geom_torsion_atom_site_label_4
_geom_torsion
C2_1 C1_1 S1_1 C4_1 1(2)
B2 C1_1 S1_1 C4_1 173(2)
B2 C1_1 C2_1 C3_1 -173(2)
S1_1 C1_1 C2_1 C3_1 -3(3)
C1_1 C2_1 C3_1 C4_1 2(3)
C2_1 C3_1 C4_1 S1_1 -1(3)
C1_1 S1_1 C4_1 C3_1 0(3)
B2 C1_2 C2_2 C3_2 -179(4)
S1_2 C1_2 C2_2 C3_2 -6(4)
C2_2 C1_2 S1_2 C4_2 6(3)
B2 C1_2 S1_2 C4_2 180(3)
C1_2 S1_2 C4_2 C3_2 -5(5)
S1_2 C4_2 C3_2 C2_2 2(6)
C1_2 C2_2 C3_2 C4_2 3(6)
C2_2 C1_2 B2 C12 137(4)
S1_2 C1_2 B2 C12 -34(4)
C2_2 C1_2 B2 B3 -7(5)
S1_2 C1_2 B2 B3 -178.0(19)
C2_2 C1_2 B2 B1 -82(5)
S1_2 C1_2 B2 B1 107(3)
C2_1 C1_1 B2 C12 -38(3)
S1_1 C1_1 B2 C12 152.1(15)
C2_1 C1_1 B2 B3 -177(2)
S1_1 C1_1 B2 B3 14(3)
C2_1 C1_1 B2 B1 105(2)
S1_1 C1_1 B2 B1 -64(2)
C5 B1 B2 C1_2 -9(3)
B3 B1 B2 C1_2 119(3)
C5 B1 B2 C12 128.7(4)
B3 B1 B2 C12 -102.9(4)
C5 B1 B2 C1_1 -10.3(16)
B3 B1 B2 C1_1 118.1(16)
C5 B1 B2 B3 -128.4(4)
C1_2 B2 B3 C19 163(2)
C12 B2 B3 C19 18.9(6)
C1_1 B2 B3 C19 156.5(12)
B1 B2 B3 C19 -97.5(4)
C1_2 B2 B3 C23 19(2)
C12 B2 B3 C23 -125.8(5)
C1_1 B2 B3 C23 11.8(14)
B1 B2 B3 C23 117.8(5)
C1_2 B2 B3 B1 -99(2)
C12 B2 B3 B1 116.5(4)
C1_1 B2 B3 B1 -106.0(13)
C5 B1 B3 C19 -161.9(4)
B2 B1 B3 C19 113.6(4)
C5 B1 B3 C23 -29.4(7)
B2 B1 B3 C23 -113.8(5)
C5 B1 B3 B2 84.5(5)
C7 N5 C5 N9 1.5(5)
C11 N5 C5 N9 -178.3(4)
C7 N5 C5 B1 -173.5(5)
C11 N5 C5 B1 6.7(8)
B2 B1 C5 N9 -76.0(5)
B3 B1 C5 N9 -135.2(5)
B2 B1 C5 N5 98.2(6)
B3 B1 C5 N5 39.0(8)
C35_4 B4 B5 C42_4 -129.5(4)
B6 B4 B5 C42_4 102.2(4)
B6 B4 B5 C1_3 -121.1(7)
C35_4 B4 B5 C1_4 13.5(19)
B6 B4 B5 C1_4 -114.8(19)
C35_4 B4 B5 B6 128.3(4)
C42_4 B5 B6 C49_4 -18.3(6)
C1_4 B5 B6 C49_4 -155(2)
B4 B5 B6 C49_4 99.4(5)
C42_4 B5 B6 C53_4 127.4(5)
C1_4 B5 B6 C53_4 -9(2)
B4 B5 B6 C53_4 -114.9(5)
C42_4 B5 B6 B4 -117.7(4)
C1_3 B5 B6 B4 101.2(9)
C1_4 B5 B6 B4 106(2)
C35_4 B4 B6 C49_4 161.8(4)
B5 B4 B6 C49_4 -111.8(4)
C35_4 B4 B6 C53_4 28.0(7)
B5 B4 B6 C53_4 114.4(5)
C35_4 B4 B6 B5 -86.4(5)
C5 N5 C7 C8 -1.6(5)
C11 N5 C7 C8 178.1(4)
N5 C7 C8 N9 1.0(5)
N5 C5 N9 C8 -0.8(5)
B1 C5 N9 C8 174.8(4)
N5 C5 N9 C10 -177.2(4)
B1 C5 N9 C10 -1.6(7)
C7 C8 N9 C5 -0.2(5)
C7 C8 N9 C10 176.3(4)
C1_2 B2 C12 N16 -50(2)
C1_1 B2 C12 N16 -45.9(14)
B3 B2 C12 N16 97.5(5)
B1 B2 C12 N16 173.3(3)
C1_2 B2 C12 N13 137(2)
C1_1 B2 C12 N13 141.2(13)
B3 B2 C12 N13 -75.4(5)
B1 B2 C12 N13 0.4(6)
N16 C12 N13 C14 0.1(4)
B2 C12 N13 C14 174.0(4)
N16 C12 N13 C18 175.6(3)
B2 C12 N13 C18 -10.5(6)
C12 N13 C14 C15 0.3(4)
C18 N13 C14 C15 -175.4(4)
N13 C14 C15 N16 -0.6(4)
N13 C12 N16 C15 -0.5(4)
B2 C12 N16 C15 -175.2(3)
N13 C12 N16 C17 173.0(3)
B2 C12 N16 C17 -1.7(6)
C14 C15 N16 C12 0.7(5)
C14 C15 N16 C17 -173.0(3)
C23 B3 C19 C26 -58.8(5)
B2 B3 C19 C26 150.0(4)
B1 B3 C19 C26 84.8(4)
C23 B3 C19 C20 66.4(4)
B2 B3 C19 C20 -84.8(5)
B1 B3 C19 C20 -150.0(3)
C26 C19 C20 C21 70.8(5)
B3 C19 C20 C21 -53.1(4)
C19 C20 C21 C22 40.4(5)
C20 C21 C22 C23 -42.1(5)
C21 C22 C23 C24 -67.2(4)
C21 C22 C23 B3 55.7(4)
C19 B3 C23 C24 55.7(5)
B2 B3 C23 C24 -155.4(4)
B1 B3 C23 C24 -78.8(5)
C19 B3 C23 C22 -67.6(4)
B2 B3 C23 C22 81.3(5)
B1 B3 C23 C22 157.9(4)
C22 C23 C24 C25 69.6(5)
B3 C23 C24 C25 -50.0(5)
C23 C24 C25 C26 42.6(6)
C24 C25 C26 C19 -45.1(6)
C20 C19 C26 C25 -65.6(5)
B3 C19 C26 C25 55.9(5)
B6 B5 C1_3 C2_3 173.8(19)
B4 B5 C1_3 C2_3 -109(2)
B6 B5 C1_3 S1_3 -11.8(17)
B4 B5 C1_3 S1_3 65.5(13)
C2_3 C1_3 S1_3 C4_3 -0.1(17)
B5 C1_3 S1_3 C4_3 -175.5(12)
B5 C1_3 C2_3 C3_3 175.9(18)
S1_3 C1_3 C2_3 C3_3 1(3)
C1_3 C2_3 C3_3 C4_3 -1(3)
C2_3 C3_3 C4_3 S1_3 1(2)
C1_3 S1_3 C4_3 C3_3 -0.7(15)
C42_4 B5 C1_4 C2_4 -166(4)
B6 B5 C1_4 C2_4 -30(6)
B4 B5 C1_4 C2_4 47(5)
C42_4 B5 C1_4 S1_4 38(4)
B6 B5 C1_4 S1_4 173.8(19)
B4 B5 C1_4 S1_4 -109(3)
B5 C1_4 C2_4 C3_4 -164(4)
S1_4 C1_4 C2_4 C3_4 -7(5)
C2_4 C1_4 S1_4 C4_4 9(5)
B5 C1_4 S1_4 C4_4 168(4)
C1_4 S1_4 C4_4 C3_4 -9(6)
S1_4 C4_4 C3_4 C2_4 7(7)
C1_4 C2_4 C3_4 C4_4 0(6)
B5 B4 C35_4 N36_4 73.2(5)
B6 B4 C35_4 N36_4 133.7(5)
B5 B4 C35_4 N39_4 -99.8(5)
B6 B4 C35_4 N39_4 -39.3(8)
N39_4 C35_4 N36_4 C37_4 1.6(5)
B4 C35_4 N36_4 C37_4 -173.0(4)
N39_4 C35_4 N36_4 C41_4 179.1(4)
B4 C35_4 N36_4 C41_4 4.4(7)
C35_4 N36_4 C37_4 C38_4 -0.8(5)
C41_4 N36_4 C37_4 C38_4 -178.2(4)
N36_4 C37_4 C38_4 N39_4 -0.3(5)
N36_4 C35_4 N39_4 C38_4 -1.8(5)
B4 C35_4 N39_4 C38_4 172.1(5)
N36_4 C35_4 N39_4 C40_4 178.2(4)
B4 C35_4 N39_4 C40_4 -7.9(8)
C37_4 C38_4 N39_4 C35_4 1.4(5)
C37_4 C38_4 N39_4 C40_4 -178.7(4)
C1_4 B5 C42_4 N46_4 -142(2)
B6 B5 C42_4 N46_4 78.2(5)
B4 B5 C42_4 N46_4 1.7(6)
C1_4 B5 C42_4 N43_4 48(2)
B6 B5 C42_4 N43_4 -92.2(5)
B4 B5 C42_4 N43_4 -168.7(3)
N46_4 C42_4 N43_4 C44_4 -2.0(4)
B5 C42_4 N43_4 C44_4 170.9(3)
N46_4 C42_4 N43_4 C48_4 -176.3(3)
B5 C42_4 N43_4 C48_4 -3.4(6)
C42_4 N43_4 C44_4 C45_4 0.7(4)
C48_4 N43_4 C44_4 C45_4 175.2(4)
N43_4 C44_4 C45_4 N46_4 0.9(4)
N43_4 C42_4 N46_4 C45_4 2.6(4)
B5 C42_4 N46_4 C45_4 -169.1(4)
N43_4 C42_4 N46_4 C47_4 -173.2(3)
B5 C42_4 N46_4 C47_4 15.2(6)
C44_4 C45_4 N46_4 C42_4 -2.3(4)
C44_4 C45_4 N46_4 C47_4 173.8(3)
C53_4 B6 C49_4 C50_4 57.2(5)
B5 B6 C49_4 C50_4 -150.8(4)
B4 B6 C49_4 C50_4 -86.0(4)
C53_4 B6 C49_4 C56_4 -67.3(4)
B5 B6 C49_4 C56_4 84.7(5)
B4 B6 C49_4 C56_4 149.5(3)
C56_4 C49_4 C50_4 C51_4 66.0(5)
B6 C49_4 C50_4 C51_4 -54.7(5)
C49_4 C50_4 C51_4 C52_4 47.3(6)
C50_4 C51_4 C52_4 C53_4 -46.6(6)
C51_4 C52_4 C53_4 C54_4 -66.6(5)
C51_4 C52_4 C53_4 B6 53.5(5)
C49_4 B6 C53_4 C54_4 67.5(5)
B5 B6 C53_4 C54_4 -81.8(5)
B4 B6 C53_4 C54_4 -156.5(4)
C49_4 B6 C53_4 C52_4 -56.6(5)
B5 B6 C53_4 C52_4 154.1(4)
B4 B6 C53_4 C52_4 79.4(5)
C52_4 C53_4 C54_4 C55_4 69.2(5)
B6 C53_4 C54_4 C55_4 -53.9(5)
C53_4 C54_4 C55_4 C56_4 39.2(6)
C54_4 C55_4 C56_4 C49_4 -38.3(6)
C50_4 C49_4 C56_4 C55_4 -70.8(5)
B6 C49_4 C56_4 C55_4 52.8(4)
